data_1512714
loop_
_publ_author_name
'Yong-Qing Huang'
'Yan-Hua Wang'
'Yue Zhao'
'Qian Zhao'
'Yang Yang'
'Wei Zhao'
'Qian Shao'

_publ_section_title
;
 Syntheses, structures and photoluminescent properties of three new
 coordination polymers based on semirigid zwitterionic ligand
;
_journal_name_full
;
Inorganica Chimica Acta
;
_journal_page_first 164
_journal_page_last 170
_journal_volume 393
_journal_year 2012
_chemical_formula_moiety 'C16 H16 Cd N2 O10'
_chemical_formula_sum 'C16 H16 Cd N2 O10'
_chemical_formula_weight 508.71
_space_group_IT_number 14
_symmetry_cell_setting monoclinic
_symmetry_space_group_name_Hall '-P 2ybc'
_symmetry_space_group_name_H-M 'P 1 21/c 1'
_atom_sites_solution_hydrogens geom
_atom_sites_solution_primary direct
_atom_sites_solution_secondary difmap
_cell_angle_alpha 90.00
_cell_angle_beta 117.455(8)
_cell_angle_gamma 90.00
_cell_formula_units_Z 2
_cell_length_a 7.529(5)
_cell_length_b 17.346(11)
_cell_length_c 7.425(5)
_cell_measurement_reflns_used 4397
_cell_measurement_temperature 296(2)
_cell_measurement_theta_max 28.37
_cell_measurement_theta_min 2.35
_cell_volume 860.5(10)
_computing_structure_refinement 'SHELXL-97 (Sheldrick, 1997)'
_computing_structure_solution 'SHELXS-97 (Sheldrick, 1990)'
_diffrn_ambient_temperature 296(2)
_diffrn_measured_fraction_theta_full 0.997
_diffrn_measured_fraction_theta_max 0.997
_diffrn_measurement_device_type 'Bruker Smart Apec CCD'
_diffrn_measurement_method '\f and \w scan'
_diffrn_radiation_monochromator graphite
_diffrn_radiation_source 'fine-focus sealed tube'
_diffrn_radiation_type MoK\a
_diffrn_radiation_wavelength 0.71073
_diffrn_reflns_av_R_equivalents 0.0218
_diffrn_reflns_av_sigmaI/netI 0.0222
_diffrn_reflns_limit_h_max 7
_diffrn_reflns_limit_h_min -9
_diffrn_reflns_limit_k_max 22
_diffrn_reflns_limit_k_min -22
_diffrn_reflns_limit_l_max 9
_diffrn_reflns_limit_l_min -8
_diffrn_reflns_number 5706
_diffrn_reflns_theta_full 27.50
_diffrn_reflns_theta_max 27.50
_diffrn_reflns_theta_min 2.35
_exptl_absorpt_coefficient_mu 1.334
_exptl_absorpt_correction_T_max 0.8050
_exptl_absorpt_correction_T_min 0.7490
_exptl_absorpt_correction_type multi-scan
_exptl_absorpt_process_details sadabs(1997)
_exptl_crystal_colour colorless
_exptl_crystal_density_diffrn 1.964
_exptl_crystal_density_method 'not measured'
_exptl_crystal_description block
_exptl_crystal_F_000 508
_exptl_crystal_size_max 0.23
_exptl_crystal_size_mid 0.18
_exptl_crystal_size_min 0.17
_refine_diff_density_max 0.347
_refine_diff_density_min -0.695
_refine_diff_density_rms 0.077
_refine_ls_extinction_method none
_refine_ls_goodness_of_fit_ref 1.110
_refine_ls_hydrogen_treatment mixed
_refine_ls_matrix_type full
_refine_ls_number_parameters 141
_refine_ls_number_reflns 1972
_refine_ls_number_restraints 0
_refine_ls_restrained_S_all 1.110
_refine_ls_R_factor_all 0.0208
_refine_ls_R_factor_gt 0.0196
_refine_ls_shift/su_max 0.000
_refine_ls_shift/su_mean 0.000
_refine_ls_structure_factor_coef Fsqd
_refine_ls_weighting_details 'calc w=1/[\s^2^(Fo^2^)+(0.0275P)^2^+0.3312P] where P=(Fo^2^+2Fc^2^)/3'
_refine_ls_weighting_scheme calc
_refine_ls_wR_factor_gt 0.0535
_refine_ls_wR_factor_ref 0.0544
_reflns_number_gt 1863
_reflns_number_total 1972
_reflns_threshold_expression >2sigma(I)
_cod_data_source_file ICA-2013-394-164-170-2.cif
_cod_data_source_block 2
_cod_original_cell_volume 860.4(9)
_cod_original_sg_symbol_Hall '-P 2ybc '
_cod_original_sg_symbol_H-M 'P 21/c '
_cod_database_code 1512714

loop_
_symmetry_equiv_pos_as_xyz
'x, y, z'
'-x, y+1/2, -z+1/2'
'-x, -y, -z'
'x, -y-1/2, z-1/2'

loop_
_atom_site_label
_atom_site_type_symbol
_atom_site_fract_x
_atom_site_fract_y
_atom_site_fract_z
_atom_site_U_iso_or_equiv
_atom_site_adp_type
_atom_site_occupancy
_atom_site_symmetry_multiplicity
_atom_site_calc_flag
_atom_site_refinement_flags
Cd1 Cd 0.5000 0.5000 1.0000 0.01902(7) Uani 1 2 d S
O1 O 0.3726(2) 0.38611(7) 1.0429(2) 0.0301(3) Uani 1 1 d .
O2 O 0.5357(2) 0.30132(7) 0.9447(2) 0.0376(3) Uani 1 1 d .
O3 O 0.2717(2) 0.01971(8) 1.16894(19) 0.0291(3) Uani 1 1 d .
O4 O 0.3258(2) -0.06335(7) 0.9677(2) 0.0317(3) Uani 1 1 d .
O5 O 0.28019(18) 0.57274(7) 1.0767(2) 0.0260(3) Uani 1 1 d .
N1 N 0.1323(2) 0.13193(7) 0.87561(19) 0.0199(3) Uani 1 1 d .
C1 C 0.3976(2) 0.32141(9) 0.9826(2) 0.0222(3) Uani 1 1 d .
C2 C 0.2400(2) 0.26136(9) 0.9493(2) 0.0199(3) Uani 1 1 d .
C3 C 0.2751(2) 0.18570(9) 0.9178(2) 0.0196(3) Uani 1 1 d .
H3A H 0.3978 0.1718 0.9259 0.024 Uiso 1 1 calc R
C4 C -0.0436(2) 0.14965(10) 0.8709(3) 0.0258(3) Uani 1 1 d .
H4A H -0.1381 0.1112 0.8460 0.031 Uiso 1 1 calc R
C5 C -0.0852(2) 0.22402(10) 0.9025(3) 0.0282(4) Uani 1 1 d .
H5A H -0.2067 0.2361 0.8997 0.034 Uiso 1 1 calc R
C6 C 0.0565(2) 0.28080(9) 0.9384(2) 0.0249(3) Uani 1 1 d .
H6A H 0.0288 0.3318 0.9552 0.030 Uiso 1 1 calc R
C7 C 0.1679(3) 0.05290(8) 0.8237(2) 0.0230(3) Uani 1 1 d .
H7A H 0.2521 0.0561 0.7568 0.028 Uiso 1 1 calc R
H7B H 0.0408 0.0309 0.7275 0.028 Uiso 1 1 calc R
C8 C 0.2665(3) -0.00154(8) 1.0045(3) 0.0216(4) Uani 1 1 d .
H5B H 0.301(3) 0.5700(12) 1.193(4) 0.032(6) Uiso 1 1 d .
H5C H 0.329(4) 0.6188(17) 1.072(4) 0.059(8) Uiso 1 1 d .

loop_
_atom_site_aniso_label
_atom_site_aniso_U_11
_atom_site_aniso_U_22
_atom_site_aniso_U_33
_atom_site_aniso_U_23
_atom_site_aniso_U_13
_atom_site_aniso_U_12
Cd1 0.02259(11) 0.01550(10) 0.01961(11) -0.00221(5) 0.01027(8) -0.00227(5)
O1 0.0454(7) 0.0194(6) 0.0355(7) -0.0071(5) 0.0272(6) -0.0104(5)
O2 0.0330(7) 0.0240(6) 0.0659(10) -0.0037(6) 0.0315(7) -0.0048(5)
O3 0.0329(7) 0.0323(6) 0.0190(6) 0.0027(5) 0.0093(5) 0.0042(6)
O4 0.0404(7) 0.0233(6) 0.0359(7) 0.0067(5) 0.0215(6) 0.0087(5)
O5 0.0289(6) 0.0233(6) 0.0295(7) -0.0015(5) 0.0166(5) -0.0024(5)
N1 0.0254(6) 0.0162(6) 0.0183(6) 0.0004(5) 0.0102(5) -0.0024(5)
C1 0.0265(8) 0.0185(7) 0.0220(8) 0.0015(6) 0.0115(6) -0.0032(6)
C2 0.0234(7) 0.0180(7) 0.0184(7) -0.0006(5) 0.0099(6) -0.0028(6)
C3 0.0207(7) 0.0190(7) 0.0204(7) 0.0011(5) 0.0105(6) -0.0008(5)
C4 0.0258(8) 0.0270(8) 0.0268(8) -0.0026(6) 0.0141(7) -0.0075(6)
C5 0.0222(8) 0.0333(9) 0.0323(9) -0.0054(7) 0.0154(7) -0.0019(6)
C6 0.0283(8) 0.0221(8) 0.0250(8) -0.0043(6) 0.0129(7) 0.0018(6)
C7 0.0330(8) 0.0151(7) 0.0204(7) -0.0007(6) 0.0120(7) -0.0009(6)
C8 0.0202(8) 0.0218(9) 0.0220(9) 0.0023(5) 0.0090(7) -0.0040(5)

loop_
_atom_type_symbol
_atom_type_description
_atom_type_scat_dispersion_real
_atom_type_scat_dispersion_imag
_atom_type_scat_source
C C 0.0033 0.0016 'International Tables Vol C Tables 4.2.6.8 and 6.1.1.4'
H H 0.0000 0.0000 'International Tables Vol C Tables 4.2.6.8 and 6.1.1.4'
N N 0.0061 0.0033 'International Tables Vol C Tables 4.2.6.8 and 6.1.1.4'
O O 0.0106 0.0060 'International Tables Vol C Tables 4.2.6.8 and 6.1.1.4'
Cd Cd -0.8075 1.2024 'International Tables Vol C Tables 4.2.6.8 and 6.1.1.4'

loop_
_geom_angle_atom_site_label_1
_geom_angle_atom_site_label_2
_geom_angle_atom_site_label_3
_geom_angle
_geom_angle_site_symmetry_1
_geom_angle_site_symmetry_3
O1 Cd1 O1 180.0 3_667 .
O1 Cd1 O3 97.79(6) 3_667 4_565
O1 Cd1 O3 82.21(6) . 4_565
O1 Cd1 O3 82.21(6) 3_667 2_657
O1 Cd1 O3 97.79(6) . 2_657
O3 Cd1 O3 180.0 4_565 2_657
O1 Cd1 O5 87.55(6) 3_667 .
O1 Cd1 O5 92.45(6) . .
O3 Cd1 O5 94.38(6) 4_565 .
O3 Cd1 O5 85.62(6) 2_657 .
O1 Cd1 O5 92.45(6) 3_667 3_667
O1 Cd1 O5 87.55(6) . 3_667
O3 Cd1 O5 85.62(6) 4_565 3_667
O3 Cd1 O5 94.38(6) 2_657 3_667
O5 Cd1 O5 180.00(6) . 3_667
C1 O1 Cd1 125.64(11) . .
C8 O3 Cd1 132.18(13) . 2_647
Cd1 O5 H5B 114.8(16) . .
Cd1 O5 H5C 96.9(19) . .
H5B O5 H5C 103(2) . .
C4 N1 C3 121.25(14) . .
C4 N1 C7 119.95(13) . .
C3 N1 C7 118.73(14) . .
O2 C1 O1 127.55(15) . .
O2 C1 C2 116.38(15) . .
O1 C1 C2 116.07(15) . .
C3 C2 C6 118.96(14) . .
C3 C2 C1 119.12(14) . .
C6 C2 C1 121.83(14) . .
N1 C3 C2 120.27(15) . .
N1 C3 H3A 119.9 . .
C2 C3 H3A 119.9 . .
N1 C4 C5 120.65(15) . .
N1 C4 H4A 119.7 . .
C5 C4 H4A 119.7 . .
C4 C5 C6 119.05(16) . .
C4 C5 H5A 120.5 . .
C6 C5 H5A 120.5 . .
C5 C6 C2 119.74(15) . .
C5 C6 H6A 120.1 . .
C2 C6 H6A 120.1 . .
N1 C7 C8 114.62(13) . .
N1 C7 H7A 108.6 . .
C8 C7 H7A 108.6 . .
N1 C7 H7B 108.6 . .
C8 C7 H7B 108.6 . .
H7A C7 H7B 107.6 . .
O4 C8 O3 127.89(17) . .
O4 C8 C7 114.82(17) . .
O3 C8 C7 117.23(14) . .

loop_
_geom_bond_atom_site_label_1
_geom_bond_atom_site_label_2
_geom_bond_distance
_geom_bond_site_symmetry_2
Cd1 O1 2.2817(16) 3_667
Cd1 O1 2.2817(16) .
Cd1 O3 2.2842(17) 4_565
Cd1 O3 2.2842(17) 2_657
Cd1 O5 2.3501(15) .
Cd1 O5 2.3501(15) 3_667
O1 C1 1.254(2) .
O2 C1 1.245(2) .
O3 C8 1.259(2) .
O3 Cd1 2.2842(17) 2_647
O4 C8 1.240(2) .
O5 H5B 0.81(2) .
O5 H5C 0.89(3) .
N1 C4 1.344(2) .
N1 C3 1.346(2) .
N1 C7 1.482(2) .
C1 C2 1.511(2) .
C2 C3 1.380(2) .
C2 C6 1.388(2) .
C3 H3A 0.9300 .
C4 C5 1.373(3) .
C4 H4A 0.9300 .
C5 C6 1.384(2) .
C5 H5A 0.9300 .
C6 H6A 0.9300 .
C7 C8 1.525(2) .
C7 H7A 0.9700 .
C7 H7B 0.9700 .

loop_
_geom_hbond_atom_site_label_D
_geom_hbond_atom_site_label_H
_geom_hbond_atom_site_label_A
_geom_hbond_distance_DH
_geom_hbond_distance_HA
_geom_hbond_distance_DA
_geom_hbond_angle_DHA
_geom_hbond_site_symmetry_A
O5 H5B O4 0.81(2) 1.96(2) 2.766(3) 175(2) 4_566
O5 H5C O2 0.89(3) 1.75(3) 2.631(2) 168(3) 3_667
